data_4068331
loop_
_publ_author_name
'Saeed, Irfan'
'Katao, Shohei'
'Nomura, Kotohiro'

_publ_section_title
;
 Synthesis and Structural Analysis of
 (Cyclopentadienyl)(pyrrolide)titanium(IV) Complexes and Their Use in
 Catalysis for Olefin Polymerization
;
_journal_issue 1
_journal_name_full Organometallics
_journal_page_first 111
_journal_paper_doi 10.1021/om800713t
_journal_volume 28
_journal_year 2009
_chemical_formula_moiety 'C11 H13 Cl2 N Ti '
_chemical_formula_sum 'C11 H13 Cl2 N Ti'
_chemical_formula_weight 278.04
_space_group_IT_number 14
_symmetry_cell_setting monoclinic
_symmetry_Int_Tables_number 14
_symmetry_space_group_name_Hall '-P 2yn'
_symmetry_space_group_name_H-M 'P 1 21/n 1'
_cell_angle_alpha 90.0000
_cell_angle_beta 110.3892(10)
_cell_angle_gamma 90.0000
_cell_formula_units_Z 4
_cell_length_a 8.0616(3)
_cell_length_b 15.7344(6)
_cell_length_c 11.4488(4)
_cell_measurement_reflns_used 11487
_cell_measurement_temperature 193.1
_cell_measurement_theta_max 27.4
_cell_measurement_theta_min 3.0
_cell_volume 1361.23(9)
_computing_cell_refinement PROCESS-AUTO
_computing_data_collection PROCESS-AUTO
_computing_data_reduction CrystalStructure
_computing_publication_material 'CrystalStructure 3.8'
_computing_structure_refinement CRYSTALS
_computing_structure_solution SIR92
_diffrn_detector_area_resol_mean 10.00
_diffrn_measured_fraction_theta_full 0.996
_diffrn_measured_fraction_theta_max 0.996
_diffrn_measurement_device_type 'Rigaku RAXIS-RAPID'
_diffrn_measurement_method \w
_diffrn_radiation_type 'Mo K\a'
_diffrn_radiation_wavelength 0.71075
_diffrn_reflns_av_R_equivalents 0.026
_diffrn_reflns_limit_h_max 10
_diffrn_reflns_limit_h_min -10
_diffrn_reflns_limit_k_max 20
_diffrn_reflns_limit_k_min -20
_diffrn_reflns_limit_l_max 12
_diffrn_reflns_limit_l_min -14
_diffrn_reflns_number 13175
_diffrn_reflns_theta_full 27.43
_diffrn_reflns_theta_max 27.43
_exptl_absorpt_coefficient_mu 0.990
_exptl_absorpt_correction_T_max 0.862
_exptl_absorpt_correction_T_min 0.655
_exptl_absorpt_correction_type multi-scan
_exptl_absorpt_process_details
;
    Higashi, T. (1995). Program for Absorption Correction.
    Rigaku Corporation, Tokyo, Japan.
;
_exptl_crystal_colour red
_exptl_crystal_density_diffrn 1.357
_exptl_crystal_density_method 'not measured'
_exptl_crystal_description block
_exptl_crystal_F_000 568.00
_exptl_crystal_size_max 0.40
_exptl_crystal_size_mid 0.25
_exptl_crystal_size_min 0.15
_refine_diff_density_max 2.52
_refine_diff_density_min -0.95
_refine_ls_extinction_method none
_refine_ls_goodness_of_fit_ref 1.000
_refine_ls_hydrogen_treatment refall
_refine_ls_number_parameters 161
_refine_ls_number_reflns 2756
_refine_ls_R_factor_gt 0.0557
_refine_ls_shift/su_max 0.0000
_refine_ls_structure_factor_coef F
_refine_ls_weighting_details 'w = 1/[0.0119Fo^2^ + 1.0000\s(Fo^2^)]'
_refine_ls_weighting_scheme calc
_refine_ls_wR_factor_ref 0.1136
_reflns_number_gt 2749
_reflns_number_total 3092
_reflns_threshold_expression F^2^>2.0\s(F^2^)
_cod_data_source_file om800713t_si_002.cif
_cod_data_source_block '_IS1-88-1'
_cod_original_cell_volume 1361.23(8)
_cod_original_formula_sum 'C11 H13 Cl2 N Ti '
_cod_database_code 4068331

loop_
_symmetry_equiv_pos_site_id
_symmetry_equiv_pos_as_xyz
1 +X,+Y,+Z
2 1/2-X,1/2+Y,1/2-Z
3 -X,-Y,-Z
4 1/2+X,1/2-Y,1/2+Z

loop_
_atom_site_label
_atom_site_type_symbol
_atom_site_fract_x
_atom_site_fract_y
_atom_site_fract_z
_atom_site_U_iso_or_equiv
_atom_site_adp_type
_atom_site_occupancy
_atom_site_symmetry_multiplicity
_atom_site_calc_flag
_atom_site_refinement_flags
Ti(1) Ti 0.25914(6) 0.34732(3) 0.06680(4) 0.01790(19) Uani 1.00 1 d .
Cl(1) Cl -0.03887(10) 0.30689(5) 0.01212(8) 0.0304(2) Uani 1.00 1 d .
Cl(2) Cl 0.21426(11) 0.42796(5) -0.11314(7) 0.0297(2) Uani 1.00 1 d .
N(1) N 0.2786(3) 0.21735(17) -0.0409(2) 0.0246(6) Uani 1.00 1 d .
C(1) C 0.3087(5) 0.3758(2) 0.2785(3) 0.0352(9) Uani 1.00 1 d .
C(2) C 0.4591(4) 0.4051(2) 0.2569(3) 0.0340(8) Uani 1.00 1 d .
C(3) C 0.4057(5) 0.4713(2) 0.1698(3) 0.0346(8) Uani 1.00 1 d .
C(4) C 0.2230(5) 0.4852(2) 0.1428(3) 0.0325(8) Uani 1.00 1 d .
C(5) C 0.1652(5) 0.4258(2) 0.2124(3) 0.0344(9) Uani 1.00 1 d .
C(6) C 0.3012(4) 0.1964(2) 0.0799(3) 0.0279(7) Uani 1.00 1 d .
C(7) C 0.4541(4) 0.2340(2) 0.1632(3) 0.0315(8) Uani 1.00 1 d .
C(8) C 0.5325(4) 0.2809(2) 0.0866(3) 0.0312(8) Uani 1.00 1 d .
C(9) C 0.4238(4) 0.2641(2) -0.0374(2) 0.0254(7) Uani 1.00 1 d .
C(10) C 0.1837(6) 0.1343(2) 0.1111(4) 0.0406(10) Uani 1.00 1 d .
C(11) C 0.4614(5) 0.2857(2) -0.1533(3) 0.0347(9) Uani 1.00 1 d .
H(1) H 0.2988 0.3276 0.3308 0.042 Uiso 1.00 1 c R
H(2) H 0.5748 0.3781 0.2908 0.037 Uiso 1.00 1 c R
H(3) H 0.4803 0.5037 0.1388 0.040 Uiso 1.00 1 c R
H(4) H 0.1507 0.5263 0.0870 0.037 Uiso 1.00 1 c R
H(5) H 0.0375 0.4208 0.2063 0.043 Uiso 1.00 1 c R
H(6) H 0.5029 0.2269 0.2513 0.036 Uiso 1.00 1 c R
H(7) H 0.6474 0.3157 0.1235 0.035 Uiso 1.00 1 c R
H(8) H 0.1903 0.1435 0.1968 0.052 Uiso 1.00 1 c R
H(9) H 0.2133 0.0795 0.0988 0.052 Uiso 1.00 1 c R
H(10) H 0.0673 0.1355 0.0607 0.052 Uiso 1.00 1 c R
H(11) H 0.5526 0.3272 -0.1344 0.044 Uiso 1.00 1 c R
H(12) H 0.3573 0.3076 -0.2143 0.044 Uiso 1.00 1 c R
H(13) H 0.4982 0.2360 -0.1846 0.044 Uiso 1.00 1 c R

loop_
_atom_site_aniso_label
_atom_site_aniso_U_11
_atom_site_aniso_U_22
_atom_site_aniso_U_33
_atom_site_aniso_U_12
_atom_site_aniso_U_13
_atom_site_aniso_U_23
Ti(1) 0.0162(3) 0.0187(3) 0.0172(3) 0.00092(17) 0.0039(2) 0.00049(17)
Cl(1) 0.0194(4) 0.0322(5) 0.0384(5) -0.0035(2) 0.0085(3) -0.0032(3)
Cl(2) 0.0323(4) 0.0314(4) 0.0262(4) 0.0052(3) 0.0112(3) 0.0093(2)
N(1) 0.0274(13) 0.0208(12) 0.0261(12) 0.0036(10) 0.0099(10) 0.0014(9)
C(1) 0.054(2) 0.0318(18) 0.0188(14) 0.0026(15) 0.0110(14) -0.0014(12)
C(2) 0.0286(17) 0.0334(17) 0.0303(16) 0.0018(13) -0.0020(13) -0.0121(14)
C(3) 0.0350(18) 0.0315(17) 0.0341(17) -0.0124(13) 0.0082(14) -0.0124(13)
C(4) 0.0413(19) 0.0217(15) 0.0285(16) 0.0048(13) 0.0045(14) -0.0080(12)
C(5) 0.039(2) 0.0364(19) 0.0333(18) 0.0018(14) 0.0190(15) -0.0121(14)
C(6) 0.0357(17) 0.0205(14) 0.0267(15) 0.0071(12) 0.0096(13) -0.0008(11)
C(7) 0.0352(18) 0.0283(16) 0.0262(14) 0.0145(13) 0.0047(13) 0.0019(12)
C(8) 0.0200(15) 0.0381(18) 0.0304(15) 0.0118(13) 0.0025(12) -0.0026(13)
C(9) 0.0215(14) 0.0258(15) 0.0291(16) 0.0021(11) 0.0089(12) -0.0051(12)
C(10) 0.061(2) 0.0262(16) 0.043(2) 0.0054(17) 0.0291(19) 0.0084(15)
C(11) 0.0314(17) 0.0429(19) 0.0358(17) 0.0029(15) 0.0191(14) -0.0011(15)

loop_
_atom_type_symbol
_atom_type_description
_atom_type_scat_dispersion_real
_atom_type_scat_dispersion_imag
_atom_type_scat_source
C C 0.003 0.002
;
International Tables for Crystallography
(1992, Vol. C, Tables 4.2.6.8 and 6.1.1.4)
;
H H 0.000 0.000
;
International Tables for Crystallography
(1992, Vol. C, Table 6.1.1.4)
;
Ti Ti 0.278 0.446
;
International Tables for Crystallography
(1992, Vol. C, Tables 4.2.6.8 and 6.1.1.4)
;
Cl Cl 0.148 0.159
;
International Tables for Crystallography
(1992, Vol. C, Tables 4.2.6.8 and 6.1.1.4)
;
N N 0.006 0.003
;
International Tables for Crystallography
(1992, Vol. C, Tables 4.2.6.8 and 6.1.1.4)
;

loop_
_geom_angle_atom_site_label_1
_geom_angle_atom_site_label_2
_geom_angle_atom_site_label_3
_geom_angle
_geom_angle_publ_flag
Cl(1) Ti(1) Cl(2) 94.71(3) yes
Cl(1) Ti(1) N(1) 82.96(7) yes
Cl(1) Ti(1) C(1) 96.71(10) yes
Cl(1) Ti(1) C(2) 130.38(10) yes
Cl(1) Ti(1) C(3) 129.89(10) yes
Cl(1) Ti(1) C(4) 95.71(9) yes
Cl(1) Ti(1) C(5) 77.50(9) yes
Cl(1) Ti(1) C(6) 81.81(9) yes
Cl(1) Ti(1) C(7) 111.70(9) yes
Cl(1) Ti(1) C(8) 137.24(8) yes
Cl(1) Ti(1) C(9) 113.73(7) yes
Cl(2) Ti(1) N(1) 91.56(6) yes
Cl(2) Ti(1) C(1) 136.16(9) yes
Cl(2) Ti(1) C(2) 116.37(9) yes
Cl(2) Ti(1) C(3) 83.63(9) yes
Cl(2) Ti(1) C(4) 80.06(9) yes
Cl(2) Ti(1) C(5) 110.09(9) yes
Cl(2) Ti(1) C(6) 124.62(9) yes
Cl(2) Ti(1) C(7) 133.63(10) yes
Cl(2) Ti(1) C(8) 100.16(9) yes
Cl(2) Ti(1) C(9) 78.75(7) yes
N(1) Ti(1) C(1) 131.78(10) yes
N(1) Ti(1) C(2) 129.94(10) yes
N(1) Ti(1) C(3) 147.01(12) yes
N(1) Ti(1) C(4) 171.40(10) yes
N(1) Ti(1) C(5) 151.74(12) yes
N(1) Ti(1) C(6) 33.06(10) yes
N(1) Ti(1) C(7) 56.88(9) yes
N(1) Ti(1) C(8) 56.96(10) yes
N(1) Ti(1) C(9) 32.67(10) yes
C(1) Ti(1) C(2) 34.20(14) yes
C(1) Ti(1) C(3) 57.02(13) yes
C(1) Ti(1) C(4) 56.79(12) yes
C(1) Ti(1) C(5) 33.85(12) yes
C(1) Ti(1) C(6) 98.89(12) yes
C(1) Ti(1) C(7) 79.49(12) yes
C(1) Ti(1) C(8) 99.56(13) yes
C(1) Ti(1) C(9) 132.49(11) yes
C(2) Ti(1) C(3) 34.25(12) yes
C(2) Ti(1) C(4) 56.84(11) yes
C(2) Ti(1) C(5) 56.47(13) yes
C(2) Ti(1) C(6) 106.50(11) yes
C(2) Ti(1) C(7) 74.68(11) yes
C(2) Ti(1) C(8) 76.81(12) yes
C(2) Ti(1) C(9) 109.81(11) yes
C(3) Ti(1) C(4) 34.49(13) yes
C(3) Ti(1) C(5) 56.91(14) yes
C(3) Ti(1) C(6) 138.52(10) yes
C(3) Ti(1) C(7) 104.58(11) yes
C(3) Ti(1) C(8) 91.69(12) yes
C(3) Ti(1) C(9) 114.93(13) yes
C(4) Ti(1) C(5) 34.18(13) yes
C(4) Ti(1) C(6) 155.27(12) yes
C(4) Ti(1) C(7) 130.94(10) yes
C(4) Ti(1) C(8) 126.17(12) yes
C(4) Ti(1) C(9) 144.80(13) yes
C(5) Ti(1) C(6) 122.59(13) yes
C(5) Ti(1) C(7) 112.39(12) yes
C(5) Ti(1) C(8) 131.79(11) yes
C(5) Ti(1) C(9) 165.70(10) yes
C(6) Ti(1) C(7) 34.10(10) yes
C(6) Ti(1) C(8) 56.78(12) yes
C(6) Ti(1) C(9) 53.97(12) yes
C(7) Ti(1) C(8) 35.47(13) yes
C(7) Ti(1) C(9) 56.13(12) yes
C(8) Ti(1) C(9) 33.91(10) yes
Ti(1) N(1) C(6) 72.44(17) yes
Ti(1) N(1) C(9) 74.84(18) yes
C(6) N(1) C(9) 106.7(2) yes
Ti(1) C(1) C(2) 74.2(2) yes
Ti(1) C(1) C(5) 74.7(2) yes
C(2) C(1) C(5) 109.1(3) yes
Ti(1) C(2) C(1) 71.61(18) yes
Ti(1) C(2) C(3) 72.11(18) yes
C(1) C(2) C(3) 107.5(3) yes
Ti(1) C(3) C(2) 73.6(2) yes
Ti(1) C(3) C(4) 73.57(19) yes
C(2) C(3) C(4) 108.0(3) yes
Ti(1) C(4) C(3) 71.9(2) yes
Ti(1) C(4) C(5) 73.2(2) yes
C(3) C(4) C(5) 107.4(3) yes
Ti(1) C(5) C(1) 71.4(2) yes
Ti(1) C(5) C(4) 72.6(2) yes
C(1) C(5) C(4) 107.9(3) yes
Ti(1) C(6) N(1) 74.50(17) yes
Ti(1) C(6) C(7) 72.30(18) yes
Ti(1) C(6) C(10) 125.3(2) yes
N(1) C(6) C(7) 111.2(3) yes
N(1) C(6) C(10) 121.9(2) yes
C(7) C(6) C(10) 126.6(3) yes
Ti(1) C(7) C(6) 73.60(18) yes
Ti(1) C(7) C(8) 72.21(18) yes
C(6) C(7) C(8) 105.6(2) yes
Ti(1) C(8) C(7) 72.3(2) yes
Ti(1) C(8) C(9) 75.88(19) yes
C(7) C(8) C(9) 105.3(2) yes
Ti(1) C(9) N(1) 72.50(19) yes
Ti(1) C(9) C(8) 70.2(2) yes
Ti(1) C(9) C(11) 128.3(2) yes
N(1) C(9) C(8) 110.8(3) yes
N(1) C(9) C(11) 122.0(2) yes
C(8) C(9) C(11) 127.0(3) yes
Ti(1) C(1) H(1) 117.2 no
C(2) C(1) H(1) 128.3 no
C(5) C(1) H(1) 122.6 no
Ti(1) C(2) H(2) 116.4 no
C(1) C(2) H(2) 123.7 no
C(3) C(2) H(2) 128.4 no
Ti(1) C(3) H(3) 121.8 no
C(2) C(3) H(3) 126.1 no
C(4) C(3) H(3) 125.8 no
Ti(1) C(4) H(4) 119.7 no
C(3) C(4) H(4) 126.8 no
C(5) C(4) H(4) 125.8 no
Ti(1) C(5) H(5) 118.2 no
C(1) C(5) H(5) 129.0 no
C(4) C(5) H(5) 122.9 no
Ti(1) C(7) H(6) 122.8 no
C(6) C(7) H(6) 127.7 no
C(8) C(7) H(6) 126.5 no
Ti(1) C(8) H(7) 118.5 no
C(7) C(8) H(7) 122.8 no
C(9) C(8) H(7) 131.8 no
C(6) C(10) H(8) 109.1 no
C(6) C(10) H(9) 111.0 no
C(6) C(10) H(10) 115.7 no
H(8) C(10) H(9) 111.7 no
H(8) C(10) H(10) 108.4 no
H(9) C(10) H(10) 100.8 no
C(9) C(11) H(11) 109.5 no
C(9) C(11) H(12) 109.5 no
C(9) C(11) H(13) 109.5 no
H(11) C(11) H(12) 109.5 no
H(11) C(11) H(13) 109.5 no
H(12) C(11) H(13) 109.5 no

loop_
_geom_bond_atom_site_label_1
_geom_bond_atom_site_label_2
_geom_bond_distance
_geom_bond_publ_flag
Ti(1) Cl(1) 2.3495(9) yes
Ti(1) Cl(2) 2.3378(9) yes
Ti(1) N(1) 2.421(2) yes
Ti(1) C(1) 2.358(3) yes
Ti(1) C(2) 2.391(3) yes
Ti(1) C(3) 2.372(3) yes
Ti(1) C(4) 2.393(3) yes
Ti(1) C(5) 2.400(4) yes
Ti(1) C(6) 2.396(3) yes
Ti(1) C(7) 2.379(3) yes
Ti(1) C(8) 2.378(3) yes
Ti(1) C(9) 2.450(3) yes
N(1) C(6) 1.371(4) yes
N(1) C(9) 1.370(4) yes
C(1) C(2) 1.397(6) yes
C(1) C(5) 1.386(5) yes
C(2) C(3) 1.402(5) yes
C(3) C(4) 1.413(5) yes
C(4) C(5) 1.408(5) yes
C(6) C(7) 1.400(4) yes
C(6) C(10) 1.489(6) yes
C(7) C(8) 1.449(5) yes
C(8) C(9) 1.410(4) yes
C(9) C(11) 1.499(5) yes
C(1) H(1) 0.987 no
C(2) H(2) 0.974 no
C(3) H(3) 0.946 no
C(4) H(4) 0.953 no
C(5) H(5) 1.010 no
C(7) H(6) 0.953 no
C(8) H(7) 1.031 no
C(10) H(8) 0.974 no
C(10) H(9) 0.918 no
C(10) H(10) 0.915 no
C(11) H(11) 0.950 no
C(11) H(12) 0.950 no
C(11) H(13) 0.950 no

loop_
_geom_contact_atom_site_label_1
_geom_contact_atom_site_label_2
_geom_contact_distance
_geom_contact_site_symmetry_2
Ti(1) C(10) 3.476(3) .
Ti(1) C(11) 3.579(4) .
Cl(1) Cl(2) 3.4480(13) .
Cl(1) N(1) 3.160(3) .
Cl(1) C(1) 3.518(3) .
Cl(1) C(4) 3.516(3) .
Cl(1) C(5) 2.973(3) .
Cl(1) C(6) 3.107(3) .
Cl(1) C(10) 3.235(3) .
Cl(2) Cl(1) 3.4480(13) .
Cl(2) N(1) 3.411(2) .
Cl(2) C(3) 3.140(3) .
Cl(2) C(4) 3.043(3) .
Cl(2) C(9) 3.039(3) .
Cl(2) C(11) 3.135(4) .
N(1) Cl(1) 3.160(3) .
N(1) Cl(2) 3.411(2) .
N(1) C(2) 3.399(4) 4_454
N(1) C(7) 2.286(3) .
N(1) C(7) 3.568(3) 4_454
N(1) C(8) 2.289(4) .
N(1) C(10) 2.500(5) .
N(1) C(11) 2.510(5) .
C(1) Cl(1) 3.518(3) .
C(1) C(3) 2.258(5) .
C(1) C(4) 2.259(4) .
C(1) C(7) 3.029(5) .
C(2) N(1) 3.399(4) 4_555
C(2) C(4) 2.277(4) .
C(2) C(5) 2.267(5) .
C(2) C(7) 2.893(5) .
C(2) C(8) 2.963(5) .
C(3) Cl(2) 3.140(3) .
C(3) C(1) 2.258(5) .
C(3) C(5) 2.274(6) .
C(3) C(8) 3.407(5) .
C(4) Cl(1) 3.516(3) .
C(4) Cl(2) 3.043(3) .
C(4) C(1) 2.259(4) .
C(4) C(2) 2.277(4) .
C(4) C(10) 3.540(5) 2_555
C(5) Cl(1) 2.973(3) .
C(5) C(2) 2.267(5) .
C(5) C(3) 2.274(6) .
C(6) Cl(1) 3.107(3) .
C(6) C(8) 2.270(5) .
C(6) C(9) 2.199(5) .
C(7) N(1) 2.286(3) .
C(7) N(1) 3.568(3) 4_555
C(7) C(1) 3.029(5) .
C(7) C(2) 2.893(5) .
C(7) C(9) 2.273(4) .
C(7) C(10) 2.582(5) .
C(8) N(1) 2.289(4) .
C(8) C(2) 2.963(5) .
C(8) C(3) 3.407(5) .
C(8) C(6) 2.270(5) .
C(8) C(11) 2.604(5) .
C(9) Cl(2) 3.039(3) .
C(9) C(6) 2.199(5) .
C(9) C(7) 2.273(4) .
C(10) Ti(1) 3.476(3) .
C(10) Cl(1) 3.235(3) .
C(10) N(1) 2.500(5) .
C(10) C(4) 3.540(5) 2_545
C(10) C(7) 2.582(5) .
C(11) Ti(1) 3.579(4) .
C(11) Cl(2) 3.135(4) .
C(11) N(1) 2.510(5) .
C(11) C(8) 2.604(5) .
Ti(1) H(1) 2.943 .
Ti(1) H(2) 2.957 .
Ti(1) H(3) 2.981 .
Ti(1) H(4) 2.982 .
Ti(1) H(5) 3.011 .
Ti(1) H(6) 3.004 .
Ti(1) H(7) 3.008 .
Cl(1) H(1) 2.933 4_454
Cl(1) H(4) 2.877 3_565
Cl(1) H(5) 2.753 .
Cl(1) H(6) 3.164 4_454
Cl(1) H(7) 3.207 1_455
Cl(1) H(8) 3.430 .
Cl(1) H(8) 3.594 4_454
Cl(1) H(10) 2.825 .
Cl(1) H(11) 3.149 1_455
Cl(1) H(13) 3.446 4_455
Cl(2) H(3) 3.167 .
Cl(2) H(3) 2.795 3_665
Cl(2) H(4) 2.954 .
Cl(2) H(4) 3.143 3_565
Cl(2) H(5) 3.068 3_565
Cl(2) H(6) 3.067 4_454
Cl(2) H(11) 3.236 .
Cl(2) H(12) 2.681 .
N(1) H(2) 2.542 4_454
N(1) H(6) 3.204 .
N(1) H(6) 2.773 4_454
N(1) H(7) 3.298 .
N(1) H(8) 3.258 .
N(1) H(9) 2.850 .
N(1) H(10) 2.702 .
N(1) H(11) 3.264 .
N(1) H(12) 2.689 .
N(1) H(13) 2.820 .
C(1) H(2) 2.100 .
C(1) H(3) 3.171 .
C(1) H(4) 3.177 .
C(1) H(5) 2.169 .
C(1) H(6) 2.895 .
C(1) H(9) 3.529 2_555
C(1) H(10) 3.182 4_555
C(1) H(13) 3.205 4_455
C(2) H(1) 2.153 .
C(2) H(3) 2.103 .
C(2) H(4) 3.199 .
C(2) H(5) 3.252 .
C(2) H(6) 2.830 .
C(2) H(7) 2.870 .
C(2) H(10) 3.340 4_555
C(3) H(1) 3.220 .
C(3) H(2) 2.148 .
C(3) H(4) 2.125 .
C(3) H(5) 3.238 .
C(3) H(7) 3.286 .
C(3) H(8) 3.331 2_555
C(3) H(9) 3.551 2_555
C(3) H(11) 3.228 3_665
C(4) H(1) 3.200 .
C(4) H(2) 3.226 .
C(4) H(3) 2.111 .
C(4) H(4) 3.241 3_565
C(4) H(5) 2.133 .
C(4) H(8) 3.029 2_555
C(4) H(9) 3.188 2_555
C(4) H(11) 3.482 3_665
C(5) H(1) 2.091 .
C(5) H(2) 3.195 .
C(5) H(3) 3.186 .
C(5) H(4) 2.112 .
C(5) H(4) 3.566 3_565
C(5) H(9) 3.163 2_555
C(5) H(13) 3.284 4_455
C(6) H(1) 3.543 .
C(6) H(2) 3.384 4_454
C(6) H(6) 2.121 .
C(6) H(7) 3.254 .
C(6) H(8) 2.029 .
C(6) H(9) 2.010 .
C(6) H(10) 2.058 .
C(7) H(1) 3.016 .
C(7) H(2) 2.690 .
C(7) H(7) 2.186 .
C(7) H(8) 2.696 .
C(7) H(9) 3.037 .
C(7) H(10) 3.310 .
C(7) H(12) 3.127 4_555
C(8) H(2) 2.714 .
C(8) H(6) 2.156 .
C(8) H(11) 2.691 .
C(8) H(12) 3.263 .
C(8) H(12) 3.135 4_555
C(8) H(13) 3.102 .
C(9) H(2) 3.596 4_454
C(9) H(6) 3.195 .
C(9) H(6) 3.416 4_454
C(9) H(7) 2.233 .
C(9) H(11) 2.025 .
C(9) H(12) 2.025 .
C(9) H(13) 2.025 .
C(10) H(2) 3.466 4_454
C(10) H(6) 2.905 .
C(10) H(11) 3.482 4_455
C(11) H(1) 3.309 4_554
C(11) H(3) 3.344 3_665
C(11) H(6) 3.476 4_454
C(11) H(7) 3.033 .
C(11) H(7) 3.313 4_454
C(11) H(8) 3.131 4_554
H(1) Ti(1) 2.943 .
H(1) Cl(1) 2.933 4_555
H(1) C(2) 2.153 .
H(1) C(3) 3.220 .
H(1) C(4) 3.200 .
H(1) C(5) 2.091 .
H(1) C(6) 3.543 .
H(1) C(7) 3.016 .
H(1) C(11) 3.309 4_455
H(1) H(2) 2.550 .
H(1) H(5) 2.555 .
H(1) H(6) 2.663 .
H(1) H(8) 3.252 .
H(1) H(10) 2.825 4_555
H(1) H(11) 3.252 4_455
H(1) H(13) 2.570 4_455
H(2) Ti(1) 2.957 .
H(2) N(1) 2.542 4_555
H(2) C(1) 2.100 .
H(2) C(3) 2.148 .
H(2) C(4) 3.226 .
H(2) C(5) 3.195 .
H(2) C(6) 3.384 4_555
H(2) C(7) 2.690 .
H(2) C(8) 2.714 .
H(2) C(9) 3.596 4_555
H(2) C(10) 3.466 4_555
H(2) H(1) 2.550 .
H(2) H(3) 2.566 .
H(2) H(6) 2.454 .
H(2) H(7) 2.400 .
H(2) H(9) 3.373 4_555
H(2) H(10) 3.119 4_555
H(3) Ti(1) 2.981 .
H(3) Cl(2) 3.167 .
H(3) Cl(2) 2.795 3_665
H(3) C(1) 3.171 .
H(3) C(2) 2.103 .
H(3) C(4) 2.111 .
H(3) C(5) 3.186 .
H(3) C(11) 3.344 3_665
H(3) H(2) 2.566 .
H(3) H(3) 3.305 3_665
H(3) H(4) 2.538 .
H(3) H(7) 3.280 .
H(3) H(8) 3.476 2_555
H(3) H(11) 2.674 3_665
H(3) H(12) 3.240 3_665
H(4) Ti(1) 2.982 .
H(4) Cl(1) 2.877 3_565
H(4) Cl(2) 2.954 .
H(4) Cl(2) 3.143 3_565
H(4) C(1) 3.177 .
H(4) C(2) 3.199 .
H(4) C(3) 2.125 .
H(4) C(4) 3.241 3_565
H(4) C(5) 2.112 .
H(4) C(5) 3.566 3_565
H(4) H(3) 2.538 .
H(4) H(4) 2.680 3_565
H(4) H(5) 2.515 .
H(4) H(5) 3.274 3_565
H(4) H(8) 2.994 2_555
H(4) H(9) 3.479 2_555
H(4) H(11) 3.229 3_665
H(5) Ti(1) 3.011 .
H(5) Cl(1) 2.753 .
H(5) Cl(2) 3.068 3_565
H(5) C(1) 2.169 .
H(5) C(2) 3.252 .
H(5) C(3) 3.238 .
H(5) C(4) 2.133 .
H(5) H(1) 2.555 .
H(5) H(4) 2.515 .
H(5) H(4) 3.274 3_565
H(5) H(7) 3.383 1_455
H(5) H(9) 3.483 2_555
H(5) H(13) 2.831 4_455
H(6) Ti(1) 3.004 .
H(6) Cl(1) 3.164 4_555
H(6) Cl(2) 3.067 4_555
H(6) N(1) 3.204 .
H(6) N(1) 2.773 4_555
H(6) C(1) 2.895 .
H(6) C(2) 2.830 .
H(6) C(6) 2.121 .
H(6) C(8) 2.156 .
H(6) C(9) 3.195 .
H(6) C(9) 3.416 4_555
H(6) C(10) 2.905 .
H(6) C(11) 3.476 4_555
H(6) H(1) 2.663 .
H(6) H(2) 2.454 .
H(6) H(7) 2.577 .
H(6) H(8) 2.714 .
H(6) H(9) 3.322 .
H(6) H(12) 2.798 4_555
H(7) Ti(1) 3.008 .
H(7) Cl(1) 3.207 1_655
H(7) N(1) 3.298 .
H(7) C(2) 2.870 .
H(7) C(3) 3.286 .
H(7) C(6) 3.254 .
H(7) C(7) 2.186 .
H(7) C(9) 2.233 .
H(7) C(11) 3.033 .
H(7) C(11) 3.313 4_555
H(7) H(2) 2.400 .
H(7) H(3) 3.280 .
H(7) H(5) 3.383 1_655
H(7) H(6) 2.577 .
H(7) H(11) 2.786 .
H(7) H(12) 2.808 4_555
H(7) H(13) 3.536 .
H(7) H(13) 3.026 4_555
H(8) Cl(1) 3.430 .
H(8) Cl(1) 3.594 4_555
H(8) N(1) 3.258 .
H(8) C(3) 3.331 2_545
H(8) C(4) 3.029 2_545
H(8) C(6) 2.029 .
H(8) C(7) 2.696 .
H(8) C(11) 3.131 4_455
H(8) H(1) 3.252 .
H(8) H(3) 3.476 2_545
H(8) H(4) 2.994 2_545
H(8) H(6) 2.714 .
H(8) H(9) 1.566 .
H(8) H(10) 1.532 .
H(8) H(11) 2.584 4_455
H(8) H(12) 3.278 4_455
H(8) H(13) 3.050 4_455
H(9) N(1) 2.850 .
H(9) C(1) 3.529 2_545
H(9) C(3) 3.551 2_545
H(9) C(4) 3.188 2_545
H(9) C(5) 3.163 2_545
H(9) C(6) 2.010 .
H(9) C(7) 3.037 .
H(9) H(2) 3.373 4_454
H(9) H(4) 3.479 2_545
H(9) H(5) 3.483 2_545
H(9) H(6) 3.322 .
H(9) H(8) 1.566 .
H(9) H(10) 1.412 .
H(10) Cl(1) 2.825 .
H(10) N(1) 2.702 .
H(10) C(1) 3.182 4_454
H(10) C(2) 3.340 4_454
H(10) C(6) 2.058 .
H(10) C(7) 3.310 .
H(10) H(1) 2.825 4_454
H(10) H(2) 3.119 4_454
H(10) H(8) 1.532 .
H(10) H(9) 1.412 .
H(10) H(11) 3.582 4_455
H(11) Cl(1) 3.149 1_655
H(11) Cl(2) 3.236 .
H(11) N(1) 3.264 .
H(11) C(3) 3.228 3_665
H(11) C(4) 3.482 3_665
H(11) C(8) 2.691 .
H(11) C(9) 2.025 .
H(11) C(10) 3.482 4_554
H(11) H(1) 3.252 4_554
H(11) H(3) 2.674 3_665
H(11) H(4) 3.229 3_665
H(11) H(7) 2.786 .
H(11) H(8) 2.584 4_554
H(11) H(10) 3.582 4_554
H(11) H(12) 1.551 .
H(11) H(13) 1.551 .
H(12) Cl(2) 2.681 .
H(12) N(1) 2.689 .
H(12) C(7) 3.127 4_454
H(12) C(8) 3.263 .
H(12) C(8) 3.135 4_454
H(12) C(9) 2.025 .
H(12) H(3) 3.240 3_665
H(12) H(6) 2.798 4_454
H(12) H(7) 2.808 4_454
H(12) H(8) 3.278 4_554
H(12) H(11) 1.551 .
H(12) H(13) 1.551 .
H(13) Cl(1) 3.446 4_554
H(13) N(1) 2.820 .
H(13) C(1) 3.205 4_554
H(13) C(5) 3.284 4_554
H(13) C(8) 3.102 .
H(13) C(9) 2.025 .
H(13) H(1) 2.570 4_554
H(13) H(5) 2.831 4_554
H(13) H(7) 3.536 .
H(13) H(7) 3.026 4_454
H(13) H(8) 3.050 4_554
H(13) H(11) 1.551 .
H(13) H(12) 1.551 .

loop_
_geom_torsion_atom_site_label_1
_geom_torsion_atom_site_label_2
_geom_torsion_atom_site_label_3
_geom_torsion_atom_site_label_4
_geom_torsion
Cl(1) Ti(1) N(1) C(6) -85.80(19)
Cl(1) Ti(1) N(1) C(9) 160.74(15)
Cl(1) Ti(1) C(1) C(2) -170.94(19)
Cl(1) Ti(1) C(1) C(5) -55.5(2)
Cl(1) Ti(1) C(2) C(1) 11.8(2)
Cl(1) Ti(1) C(2) C(3) -104.3(2)
Cl(1) Ti(1) C(3) C(2) 105.8(2)
Cl(1) Ti(1) C(3) C(4) -9.1(2)
Cl(1) Ti(1) C(4) C(3) 173.0(2)
Cl(1) Ti(1) C(4) C(5) 57.68(18)
Cl(1) Ti(1) C(5) C(1) 123.0(2)
Cl(1) Ti(1) C(5) C(4) -120.53(19)
Cl(1) Ti(1) C(6) N(1) 89.66(18)
Cl(1) Ti(1) C(6) C(7) -151.5(2)
Cl(1) Ti(1) C(6) C(10) -28.7(2)
Cl(1) Ti(1) C(7) C(6) 30.6(2)
Cl(1) Ti(1) C(7) C(8) 143.45(16)
Cl(1) Ti(1) C(8) C(7) -54.6(2)
Cl(1) Ti(1) C(8) C(9) 56.9(2)
Cl(1) Ti(1) C(9) N(1) -20.95(17)
Cl(1) Ti(1) C(9) C(8) -141.59(19)
Cl(1) Ti(1) C(9) C(11) 96.3(2)
Cl(2) Ti(1) N(1) C(6) 179.64(19)
Cl(2) Ti(1) N(1) C(9) 66.18(15)
Cl(2) Ti(1) C(1) C(2) -66.9(2)
Cl(2) Ti(1) C(1) C(5) 48.5(2)
Cl(2) Ti(1) C(2) C(1) 134.66(19)
Cl(2) Ti(1) C(2) C(3) 18.5(2)
Cl(2) Ti(1) C(3) C(2) -163.4(2)
Cl(2) Ti(1) C(3) C(4) 81.7(2)
Cl(2) Ti(1) C(4) C(3) -93.2(2)
Cl(2) Ti(1) C(4) C(5) 151.49(19)
Cl(2) Ti(1) C(5) C(1) -146.5(2)
Cl(2) Ti(1) C(5) C(4) -30.0(2)
Cl(2) Ti(1) C(6) N(1) -0.4(2)
Cl(2) Ti(1) C(6) C(7) 118.4(2)
Cl(2) Ti(1) C(6) C(10) -118.8(2)
Cl(2) Ti(1) C(7) C(6) -89.5(2)
Cl(2) Ti(1) C(7) C(8) 23.3(2)
Cl(2) Ti(1) C(8) C(7) -163.06(16)
Cl(2) Ti(1) C(8) C(9) -51.6(2)
Cl(2) Ti(1) C(9) N(1) -111.19(15)
Cl(2) Ti(1) C(9) C(8) 128.2(2)
Cl(2) Ti(1) C(9) C(11) 6.1(2)
N(1) Ti(1) C(1) C(2) 102.5(2)
N(1) Ti(1) C(1) C(5) -142.0(2)
C(1) Ti(1) N(1) C(6) 6.9(2)
C(1) Ti(1) N(1) C(9) -106.5(2)
N(1) Ti(1) C(2) C(1) -108.3(2)
N(1) Ti(1) C(2) C(3) 135.6(2)
C(2) Ti(1) N(1) C(6) 52.6(2)
C(2) Ti(1) N(1) C(9) -60.8(2)
N(1) Ti(1) C(3) C(2) -80.3(3)
N(1) Ti(1) C(3) C(4) 164.7(2)
C(3) Ti(1) N(1) C(6) 99.0(2)
C(3) Ti(1) N(1) C(9) -14.5(2)
N(1) Ti(1) C(4) C(3) -106.4(7)
N(1) Ti(1) C(4) C(5) 138.3(7)
C(4) Ti(1) N(1) C(6) -167.4(7)
C(4) Ti(1) N(1) C(9) 79.1(8)
N(1) Ti(1) C(5) C(1) 75.7(3)
N(1) Ti(1) C(5) C(4) -167.88(19)
C(5) Ti(1) N(1) C(6) -39.5(3)
C(5) Ti(1) N(1) C(9) -152.9(2)
N(1) Ti(1) C(6) C(7) 118.8(3)
N(1) Ti(1) C(6) C(10) -118.4(3)
C(6) Ti(1) N(1) C(9) -113.5(2)
N(1) Ti(1) C(7) C(6) -34.8(2)
N(1) Ti(1) C(7) C(8) 78.1(2)
C(7) Ti(1) N(1) C(6) 35.9(2)
C(7) Ti(1) N(1) C(9) -77.57(19)
N(1) Ti(1) C(8) C(7) -77.85(19)
N(1) Ti(1) C(8) C(9) 33.64(18)
C(8) Ti(1) N(1) C(6) 78.5(2)
C(8) Ti(1) N(1) C(9) -34.93(17)
N(1) Ti(1) C(9) C(8) -120.6(2)
N(1) Ti(1) C(9) C(11) 117.3(3)
C(9) Ti(1) N(1) C(6) 113.5(2)
C(1) Ti(1) C(2) C(3) -116.1(3)
C(2) Ti(1) C(1) C(5) 115.4(3)
C(1) Ti(1) C(3) C(2) 37.0(2)
C(1) Ti(1) C(3) C(4) -78.0(2)
C(3) Ti(1) C(1) C(2) -37.0(2)
C(3) Ti(1) C(1) C(5) 78.4(2)
C(1) Ti(1) C(4) C(3) 78.7(2)
C(1) Ti(1) C(4) C(5) -36.6(2)
C(4) Ti(1) C(1) C(2) -78.5(2)
C(4) Ti(1) C(1) C(5) 37.0(2)
C(1) Ti(1) C(5) C(4) 116.4(3)
C(5) Ti(1) C(1) C(2) -115.4(3)
C(1) Ti(1) C(6) N(1) -174.8(2)
C(1) Ti(1) C(6) C(7) -55.9(2)
C(1) Ti(1) C(6) C(10) 66.9(2)
C(6) Ti(1) C(1) C(2) 106.3(2)
C(6) Ti(1) C(1) C(5) -138.2(2)
C(1) Ti(1) C(7) C(6) 123.7(2)
C(1) Ti(1) C(7) C(8) -123.5(2)
C(7) Ti(1) C(1) C(2) 78.2(2)
C(7) Ti(1) C(1) C(5) -166.4(2)
C(1) Ti(1) C(8) C(7) 56.3(2)
C(1) Ti(1) C(8) C(9) 167.8(2)
C(8) Ti(1) C(1) C(2) 48.8(2)
C(8) Ti(1) C(1) C(5) 164.2(2)
C(1) Ti(1) C(9) N(1) 104.20(19)
C(1) Ti(1) C(9) C(8) -16.4(2)
C(1) Ti(1) C(9) C(11) -138.5(2)
C(9) Ti(1) C(1) C(2) 58.0(2)
C(9) Ti(1) C(1) C(5) 173.4(2)
C(2) Ti(1) C(3) C(4) -114.9(3)
C(3) Ti(1) C(2) C(1) 116.1(3)
C(2) Ti(1) C(4) C(3) 37.6(2)
C(2) Ti(1) C(4) C(5) -77.7(2)
C(4) Ti(1) C(2) C(1) 78.3(2)
C(4) Ti(1) C(2) C(3) -37.8(2)
C(2) Ti(1) C(5) C(1) -37.5(2)
C(2) Ti(1) C(5) C(4) 78.9(2)
C(5) Ti(1) C(2) C(1) 37.1(2)
C(5) Ti(1) C(2) C(3) -79.0(2)
C(2) Ti(1) C(6) N(1) -140.55(19)
C(2) Ti(1) C(6) C(7) -21.7(2)
C(2) Ti(1) C(6) C(10) 101.1(2)
C(6) Ti(1) C(2) C(1) -81.4(2)
C(6) Ti(1) C(2) C(3) 162.4(2)
C(2) Ti(1) C(7) C(6) 158.4(2)
C(2) Ti(1) C(7) C(8) -88.7(2)
C(7) Ti(1) C(2) C(1) -93.8(2)
C(7) Ti(1) C(2) C(3) 150.0(2)
C(2) Ti(1) C(8) C(7) 82.02(19)
C(2) Ti(1) C(8) C(9) -166.5(2)
C(8) Ti(1) C(2) C(1) -130.4(2)
C(8) Ti(1) C(2) C(3) 113.5(2)
C(2) Ti(1) C(9) N(1) 134.63(16)
C(2) Ti(1) C(9) C(8) 14.0(2)
C(2) Ti(1) C(9) C(11) -108.1(2)
C(9) Ti(1) C(2) C(1) -138.4(2)
C(9) Ti(1) C(2) C(3) 105.5(2)
C(3) Ti(1) C(4) C(5) -115.3(2)
C(4) Ti(1) C(3) C(2) 114.9(3)
C(3) Ti(1) C(5) C(1) -78.8(2)
C(3) Ti(1) C(5) C(4) 37.67(19)
C(5) Ti(1) C(3) C(2) 77.6(2)
C(5) Ti(1) C(3) C(4) -37.3(2)
C(3) Ti(1) C(6) N(1) -125.7(2)
C(3) Ti(1) C(6) C(7) -6.9(3)
C(3) Ti(1) C(6) C(10) 115.9(3)
C(6) Ti(1) C(3) C(2) -25.9(3)
C(6) Ti(1) C(3) C(4) -140.8(2)
C(3) Ti(1) C(7) C(6) 175.3(2)
C(3) Ti(1) C(7) C(8) -71.8(2)
C(7) Ti(1) C(3) C(2) -29.9(2)
C(7) Ti(1) C(3) C(4) -144.8(2)
C(3) Ti(1) C(8) C(7) 113.11(19)
C(3) Ti(1) C(8) C(9) -135.4(2)
C(8) Ti(1) C(3) C(2) -63.3(2)
C(8) Ti(1) C(3) C(4) -178.3(2)
C(3) Ti(1) C(9) N(1) 171.36(15)
C(3) Ti(1) C(9) C(8) 50.7(2)
C(3) Ti(1) C(9) C(11) -71.4(2)
C(9) Ti(1) C(3) C(2) -88.9(2)
C(9) Ti(1) C(3) C(4) 156.1(2)
C(4) Ti(1) C(5) C(1) -116.4(3)
C(5) Ti(1) C(4) C(3) 115.3(2)
C(4) Ti(1) C(6) N(1) 175.5(2)
C(4) Ti(1) C(6) C(7) -65.6(4)
C(4) Ti(1) C(6) C(10) 57.2(4)
C(6) Ti(1) C(4) C(3) 90.2(3)
C(6) Ti(1) C(4) C(5) -25.1(3)
C(4) Ti(1) C(7) C(6) 149.7(2)
C(4) Ti(1) C(7) C(8) -97.4(2)
C(7) Ti(1) C(4) C(3) 47.6(3)
C(7) Ti(1) C(4) C(5) -67.7(2)
C(4) Ti(1) C(8) C(7) 111.9(2)
C(4) Ti(1) C(8) C(9) -136.6(2)
C(8) Ti(1) C(4) C(3) 2.2(2)
C(8) Ti(1) C(4) C(5) -113.1(2)
C(4) Ti(1) C(9) N(1) -165.23(17)
C(4) Ti(1) C(9) C(8) 74.1(2)
C(4) Ti(1) C(9) C(11) -47.9(3)
C(9) Ti(1) C(4) C(3) -39.5(2)
C(9) Ti(1) C(4) C(5) -154.80(19)
C(5) Ti(1) C(6) N(1) 159.07(18)
C(5) Ti(1) C(6) C(7) -82.1(2)
C(5) Ti(1) C(6) C(10) 40.7(3)
C(6) Ti(1) C(5) C(1) 51.4(2)
C(6) Ti(1) C(5) C(4) 167.82(18)
C(5) Ti(1) C(7) C(6) 115.5(2)
C(5) Ti(1) C(7) C(8) -131.60(19)
C(7) Ti(1) C(5) C(1) 14.5(2)
C(7) Ti(1) C(5) C(4) 130.91(19)
C(5) Ti(1) C(8) C(7) 68.0(2)
C(5) Ti(1) C(8) C(9) 179.5(2)
C(8) Ti(1) C(5) C(1) -21.1(3)
C(8) Ti(1) C(5) C(4) 95.3(2)
C(5) Ti(1) C(9) N(1) 119.2(4)
C(5) Ti(1) C(9) C(8) -1.4(6)
C(5) Ti(1) C(9) C(11) -123.5(4)
C(9) Ti(1) C(5) C(1) -20.0(6)
C(9) Ti(1) C(5) C(4) 96.4(5)
C(6) Ti(1) C(7) C(8) 112.9(3)
C(7) Ti(1) C(6) N(1) -118.8(3)
C(7) Ti(1) C(6) C(10) 122.8(3)
C(6) Ti(1) C(8) C(7) -38.13(18)
C(6) Ti(1) C(8) C(9) 73.4(2)
C(8) Ti(1) C(6) N(1) -79.1(2)
C(8) Ti(1) C(6) C(7) 39.7(2)
C(8) Ti(1) C(6) C(10) 162.5(3)
C(6) Ti(1) C(9) N(1) 38.23(15)
C(6) Ti(1) C(9) C(8) -82.4(2)
C(6) Ti(1) C(9) C(11) 155.5(3)
C(9) Ti(1) C(6) N(1) -37.75(17)
C(9) Ti(1) C(6) C(7) 81.1(2)
C(9) Ti(1) C(6) C(10) -156.1(3)
C(7) Ti(1) C(8) C(9) 111.5(2)
C(8) Ti(1) C(7) C(6) -112.9(3)
C(7) Ti(1) C(9) N(1) 80.08(18)
C(7) Ti(1) C(9) C(8) -40.6(2)
C(7) Ti(1) C(9) C(11) -162.6(3)
C(9) Ti(1) C(7) C(6) -74.2(2)
C(9) Ti(1) C(7) C(8) 38.70(18)
C(8) Ti(1) C(9) N(1) 120.6(2)
C(8) Ti(1) C(9) C(11) -122.1(3)
C(9) Ti(1) C(8) C(7) -111.5(2)
Ti(1) N(1) C(6) C(7) -63.5(2)
Ti(1) N(1) C(6) C(10) 122.3(3)
Ti(1) N(1) C(9) C(8) 60.0(2)
Ti(1) N(1) C(9) C(11) -124.7(3)
C(6) N(1) C(9) Ti(1) -65.9(2)
C(6) N(1) C(9) C(8) -5.9(3)
C(6) N(1) C(9) C(11) 169.3(3)
C(9) N(1) C(6) Ti(1) 67.6(2)
C(9) N(1) C(6) C(7) 4.1(3)
C(9) N(1) C(6) C(10) -170.1(3)
Ti(1) C(1) C(2) C(3) 63.6(2)
Ti(1) C(1) C(5) C(4) -63.9(2)
C(2) C(1) C(5) Ti(1) 66.8(2)
C(2) C(1) C(5) C(4) 2.9(4)
C(5) C(1) C(2) Ti(1) -67.2(2)
C(5) C(1) C(2) C(3) -3.6(4)
Ti(1) C(2) C(3) C(4) 66.1(2)
C(1) C(2) C(3) Ti(1) -63.3(2)
C(1) C(2) C(3) C(4) 2.8(4)
Ti(1) C(3) C(4) C(5) 65.1(2)
C(2) C(3) C(4) Ti(1) -66.2(2)
C(2) C(3) C(4) C(5) -1.1(4)
Ti(1) C(4) C(5) C(1) 63.1(2)
C(3) C(4) C(5) Ti(1) -64.3(2)
C(3) C(4) C(5) C(1) -1.1(4)
Ti(1) C(6) C(7) C(8) -65.6(2)
N(1) C(6) C(7) Ti(1) 64.9(2)
N(1) C(6) C(7) C(8) -0.7(4)
C(10) C(6) C(7) Ti(1) -121.3(3)
C(10) C(6) C(7) C(8) 173.1(3)
Ti(1) C(7) C(8) C(9) -69.3(2)
C(6) C(7) C(8) Ti(1) 66.6(2)
C(6) C(7) C(8) C(9) -2.8(3)
Ti(1) C(8) C(9) N(1) -61.4(2)
Ti(1) C(8) C(9) C(11) 123.7(3)
C(7) C(8) C(9) Ti(1) 66.8(2)
C(7) C(8) C(9) N(1) 5.4(3)
C(7) C(8) C(9) C(11) -169.5(3)
